data_4339371
loop_
_publ_author_name
'Karimova, Oxana V.'
'Burns, Peter C.'

_publ_section_title
;
 Structural units in three uranyl perrhenates.
;
_journal_issue 24
_journal_name_full 'Inorganic chemistry'
_journal_page_first 10108
_journal_page_last 10113
_journal_paper_doi 10.1021/ic701128b
_journal_volume 46
_journal_year 2007
_chemical_formula_sum 'H4 Na O14 Re3 U'
_chemical_formula_weight 1047.65
_chemical_name_systematic
; 
 ? 
;
_space_group_IT_number 12
_symmetry_cell_setting monoclinic
_symmetry_space_group_name_Hall '-C 2y'
_symmetry_space_group_name_H-M 'C 1 2/m 1'
_atom_sites_solution_hydrogens none
_atom_sites_solution_primary direct
_atom_sites_solution_secondary difmap
_audit_creation_method SHELXL-97
_cell_angle_alpha 90.00
_cell_angle_beta 109.366(6)
_cell_angle_gamma 90.00
_cell_formula_units_Z 4
_cell_length_a 12.311(3)
_cell_length_b 22.651(6)
_cell_length_c 5.4896(14)
_cell_measurement_temperature 273(2)
_cell_volume 1444.2(6)
_computing_structure_refinement 'SHELXL-97 (Sheldrick, 1997)'
_computing_structure_solution 'SHELXS-97 (Sheldrick, 1990)'
_diffrn_ambient_temperature 273(2)
_diffrn_measured_fraction_theta_full 0.964
_diffrn_measured_fraction_theta_max 0.964
_diffrn_radiation_monochromator graphite
_diffrn_radiation_source 'fine-focus sealed tube'
_diffrn_radiation_type MoK\a
_diffrn_radiation_wavelength 0.71073
_diffrn_reflns_av_R_equivalents 0.1510
_diffrn_reflns_av_sigmaI/netI 0.1175
_diffrn_reflns_limit_h_max 19
_diffrn_reflns_limit_h_min -19
_diffrn_reflns_limit_k_max 35
_diffrn_reflns_limit_k_min -35
_diffrn_reflns_limit_l_max 8
_diffrn_reflns_limit_l_min -8
_diffrn_reflns_number 13139
_diffrn_reflns_theta_full 34.71
_diffrn_reflns_theta_max 34.71
_diffrn_reflns_theta_min 1.97
_exptl_absorpt_coefficient_mu 36.330
_exptl_absorpt_correction_type psi-scan
_exptl_absorpt_process_details "SADABS' "
_exptl_crystal_colour yellow
_exptl_crystal_density_diffrn 4.818
_exptl_crystal_density_method 'not measured'
_exptl_crystal_description 'flattened prism'
_exptl_crystal_F_000 1776
_exptl_crystal_size_max 0.20
_exptl_crystal_size_mid 0.10
_exptl_crystal_size_min 0.03
_refine_diff_density_max 2.302
_refine_diff_density_min -2.669
_refine_diff_density_rms 0.479
_refine_ls_extinction_coef 0.00067(3)
_refine_ls_extinction_expression Fc^*^=kFc[1+0.001xFc^2^\l^3^/sin(2\q)]^-1/4^
_refine_ls_extinction_method SHELXL
_refine_ls_goodness_of_fit_ref 0.778
_refine_ls_hydrogen_treatment none
_refine_ls_matrix_type full
_refine_ls_number_parameters 103
_refine_ls_number_reflns 3068
_refine_ls_number_restraints 0
_refine_ls_restrained_S_all 0.778
_refine_ls_R_factor_all 0.0639
_refine_ls_R_factor_gt 0.0402
_refine_ls_shift/su_max 0.000
_refine_ls_shift/su_mean 0.000
_refine_ls_structure_factor_coef Fsqd
_refine_ls_weighting_details 'calc w=1/[\s^2^(Fo^2^)+(0.0000P)^2^+0.0000P] where P=(Fo^2^+2Fc^2^)/3'
_refine_ls_weighting_scheme calc
_refine_ls_wR_factor_gt 0.0730
_refine_ls_wR_factor_ref 0.0767
_reflns_number_gt 1919
_reflns_number_total 3068
_reflns_threshold_expression >2sigma(I)
_cod_data_source_file ic701128b-file004.cif
_cod_data_source_block comp3
_cod_original_sg_symbol_H-M 'C 2/m'
_cod_database_code 4339371

loop_
_symmetry_equiv_pos_as_xyz
'x, y, z'
'-x, y, -z'
'x+1/2, y+1/2, z'
'-x+1/2, y+1/2, -z'
'-x, -y, -z'
'x, -y, z'
'-x+1/2, -y+1/2, -z'
'x+1/2, -y+1/2, z'

loop_
_atom_site_label
_atom_site_type_symbol
_atom_site_fract_x
_atom_site_fract_y
_atom_site_fract_z
_atom_site_U_iso_or_equiv
_atom_site_adp_type
_atom_site_occupancy
_atom_site_symmetry_multiplicity
_atom_site_calc_flag
_atom_site_refinement_flags
U1 U 0.22453(4) 0.0000 0.29378(8) 0.02211(11) Uani 1 2 d S
Re1 Re 0.0000 0.10892(2) 0.5000 0.02545(12) Uani 1 2 d S
Re2 Re 0.29975(3) 0.171422(15) 0.33237(6) 0.02671(10) Uani 1 1 d .
Na1 Na 0.0000 0.2414(2) 0.0000 0.0340(12) Uani 1 2 d S
O1 O 0.0982(5) 0.0649(3) 0.4245(11) 0.0357(15) Uani 1 1 d .
O3 O 0.1334(8) 0.0000 -0.0271(16) 0.039(2) Uani 1 2 d S
O4 O 0.3949(7) 0.1752(4) 0.6434(13) 0.051(2) Uani 1 1 d .
O5 O 0.3135(8) 0.0000 0.6137(16) 0.044(3) Uani 1 2 d S
O6 O 0.3533(6) 0.2095(3) 0.1347(14) 0.0444(17) Uani 1 1 d .
O7 O 1.6025(7) 0.0000 0.8171(15) 0.0290(18) Uani 1 2 d S
O8 O 0.2826(6) 0.0971(3) 0.2400(13) 0.0444(17) Uani 1 1 d .
O9 O 0.0703(6) 0.1524(4) 0.7570(12) 0.0458(18) Uani 1 1 d .
O10 O 0.1724(5) 0.2001(3) 0.3278(12) 0.0358(15) Uani 1 1 d .
O2 O 0.4849(18) 0.0878(5) -0.034(4) 0.108(4) Uiso 1 1 d .

loop_
_atom_site_aniso_label
_atom_site_aniso_U_11
_atom_site_aniso_U_22
_atom_site_aniso_U_33
_atom_site_aniso_U_23
_atom_site_aniso_U_13
_atom_site_aniso_U_12
U1 0.0220(2) 0.0207(2) 0.0253(2) 0.000 0.01012(17) 0.000
Re1 0.0254(2) 0.0217(2) 0.0332(2) 0.000 0.0151(2) 0.000
Re2 0.02668(19) 0.02090(17) 0.03511(19) 0.00361(14) 0.01367(15) 0.00136(13)
Na1 0.030(3) 0.037(3) 0.034(3) 0.000 0.009(2) 0.000
O1 0.034(4) 0.034(4) 0.045(4) -0.006(3) 0.021(3) -0.001(3)
O3 0.029(5) 0.052(7) 0.035(5) 0.000 0.008(4) 0.000
O4 0.052(5) 0.062(6) 0.036(4) 0.003(3) 0.012(3) 0.012(4)
O5 0.035(5) 0.069(8) 0.026(4) 0.000 0.008(4) 0.000
O6 0.050(4) 0.030(4) 0.063(4) 0.017(3) 0.031(4) -0.002(3)
O7 0.024(4) 0.030(5) 0.041(5) 0.000 0.022(4) 0.000
O8 0.055(4) 0.023(3) 0.068(4) -0.003(3) 0.038(4) 0.001(3)
O9 0.044(4) 0.054(5) 0.038(3) -0.009(3) 0.012(3) -0.011(4)
O10 0.028(3) 0.031(4) 0.050(4) -0.005(3) 0.014(3) 0.007(3)

loop_
_atom_type_symbol
_atom_type_description
_atom_type_scat_dispersion_real
_atom_type_scat_dispersion_imag
_atom_type_scat_source
O O 0.0106 0.0060 'International Tables Vol C Tables 4.2.6.8 and 6.1.1.4'
Na Na 0.0362 0.0249 'International Tables Vol C Tables 4.2.6.8 and 6.1.1.4'
Re Re -1.0185 7.2310 'International Tables Vol C Tables 4.2.6.8 and 6.1.1.4'
U U -9.6767 9.6646 'International Tables Vol C Tables 4.2.6.8 and 6.1.1.4'
H H 0.0000 0.0000 'International Tables Vol C Tables 4.2.6.8 and 6.1.1.4'

loop_
_geom_angle_atom_site_label_1
_geom_angle_atom_site_label_2
_geom_angle_atom_site_label_3
_geom_angle
_geom_angle_site_symmetry_1
_geom_angle_site_symmetry_3
O5 U1 O3 179.3(4) . .
O5 U1 O8 90.6(2) . .
O3 U1 O8 89.6(2) . .
O5 U1 O8 90.6(2) . 6
O3 U1 O8 89.6(2) . 6
O8 U1 O8 137.3(3) . 6
O5 U1 O7 86.6(4) . 5_756
O3 U1 O7 94.1(4) . 5_756
O8 U1 O7 68.75(15) . 5_756
O8 U1 O7 68.75(15) 6 5_756
O5 U1 O1 87.2(3) . .
O3 U1 O1 92.2(3) . .
O8 U1 O1 73.8(2) . .
O8 U1 O1 148.8(2) 6 .
O7 U1 O1 141.98(16) 5_756 .
O5 U1 O1 87.2(3) . 6
O3 U1 O1 92.2(3) . 6
O8 U1 O1 148.8(2) . 6
O8 U1 O1 73.8(2) 6 6
O7 U1 O1 141.98(16) 5_756 6
O1 U1 O1 75.0(3) . 6
O9 Re1 O9 109.3(5) . 2_556
O9 Re1 O1 109.9(3) . 2_556
O9 Re1 O1 109.3(3) 2_556 2_556
O9 Re1 O1 109.3(3) . .
O9 Re1 O1 109.9(3) 2_556 .
O1 Re1 O1 109.2(4) 2_556 .
O6 Re2 O10 110.7(3) . .
O6 Re2 O4 109.3(4) . .
O10 Re2 O4 108.6(3) . .
O6 Re2 O8 110.0(3) . .
O10 Re2 O8 110.1(3) . .
O4 Re2 O8 108.2(4) . .
O6 Na1 O6 125.6(4) 7 8_455
O6 Na1 O10 119.8(2) 7 2
O6 Na1 O10 81.3(2) 8_455 2
O6 Na1 O10 81.3(2) 7 .
O6 Na1 O10 119.8(2) 8_455 .
O10 Na1 O10 135.4(4) 2 .
O6 Na1 O9 78.5(2) 7 1_554
O6 Na1 O9 151.4(3) 8_455 1_554
O10 Na1 O9 72.4(2) 2 1_554
O10 Na1 O9 74.9(2) . 1_554
O6 Na1 O9 151.4(3) 7 2_556
O6 Na1 O9 78.5(2) 8_455 2_556
O10 Na1 O9 74.9(2) 2 2_556
O10 Na1 O9 72.4(2) . 2_556
O9 Na1 O9 84.0(4) 1_554 2_556
O6 Na1 O4 71.2(3) 7 7_556
O6 Na1 O4 71.8(3) 8_455 7_556
O10 Na1 O4 151.3(3) 2 7_556
O10 Na1 O4 69.5(2) . 7_556
O9 Na1 O4 135.8(2) 1_554 7_556
O9 Na1 O4 108.4(2) 2_556 7_556
O6 Na1 O4 71.8(3) 7 8_454
O6 Na1 O4 71.2(3) 8_455 8_454
O10 Na1 O4 69.5(2) 2 8_454
O10 Na1 O4 151.3(3) . 8_454
O9 Na1 O4 108.4(2) 1_554 8_454
O9 Na1 O4 135.8(2) 2_556 8_454
O4 Na1 O4 92.0(4) 7_556 8_454
Re1 O1 U1 175.8(4) . .
Re2 O4 Na1 138.8(4) . 7_556
Re2 O6 Na1 156.7(4) . 7
Re2 O8 U1 150.7(3) . .
Re1 O9 Na1 132.9(4) . 1_556
Re2 O10 Na1 136.6(3) . .

loop_
_geom_bond_atom_site_label_1
_geom_bond_atom_site_label_2
_geom_bond_distance
_geom_bond_site_symmetry_2
U1 O5 1.735(8) .
U1 O3 1.747(8) .
U1 O8 2.362(7) .
U1 O8 2.362(7) 6
U1 O7 2.402(7) 5_756
U1 O1 2.416(6) .
U1 O1 2.416(6) 6
Re1 O9 1.703(7) .
Re1 O9 1.703(7) 2_556
Re1 O1 1.720(6) 2_556
Re1 O1 1.720(6) .
Re2 O6 1.682(6) .
Re2 O10 1.689(6) .
Re2 O4 1.723(7) .
Re2 O8 1.750(7) .
Na1 O6 2.436(7) 7
Na1 O6 2.436(7) 8_455
Na1 O10 2.467(7) 2
Na1 O10 2.467(7) .
Na1 O9 2.712(9) 1_554
Na1 O9 2.712(9) 2_556
Na1 O4 2.719(9) 7_556
Na1 O4 2.719(9) 8_454
O4 Na1 2.719(9) 7_556
O6 Na1 2.436(7) 7
O7 U1 2.402(7) 5_756
O9 Na1 2.712(9) 1_556
